data_7035464
loop_
_publ_author_name
'Zhang, Jun'
'Yang, Wen-Bin'
'Wu, Xiao-Yuan'
'Kuang, Xiao-Fei'
'Lu, Can-Zhong'

_publ_section_title
;
 Protonation effect on ligands in EuL: a luminescent switcher for fast
 naked-eye detection of HCl.
;
_journal_issue 30
_journal_name_full 'Dalton transactions (Cambridge, England : 2003)'
_journal_page_first 13586
_journal_page_last 13591
_journal_paper_doi 10.1039/c5dt01791b
_journal_volume 44
_journal_year 2015
_chemical_formula_sum 'C15 H13 Cl N2 O3'
_chemical_formula_weight 304.72
_chemical_name_systematic
; 
 ? 
;
_space_group_IT_number 2
_symmetry_cell_setting triclinic
_symmetry_space_group_name_Hall '-P 1'
_symmetry_space_group_name_H-M 'P -1'
_atom_sites_solution_hydrogens geom
_atom_sites_solution_primary direct
_atom_sites_solution_secondary difmap
_audit_creation_method SHELXL-97
_audit_update_record
;
2015-06-11 deposited with the CCDC.
2015-06-16 downloaded from the CCDC.
;
_cell_angle_alpha 91.897(5)
_cell_angle_beta 97.303(5)
_cell_angle_gamma 95.599(6)
_cell_formula_units_Z 2
_cell_length_a 8.4489(7)
_cell_length_b 8.9646(7)
_cell_length_c 9.2306(5)
_cell_measurement_reflns_used 1987
_cell_measurement_temperature 99.98(18)
_cell_measurement_theta_max 73.4820
_cell_measurement_theta_min 4.8050
_cell_volume 689.42(9)
_computing_cell_refinement 'CrysAlisPro, Agilent Technologies'
_computing_data_collection 'CrysAlisPro, Agilent Technologies'
_computing_data_reduction 'CrysAlisPro, Agilent Technologies'
_computing_molecular_graphics SHELXL
_computing_publication_material SHELXL
_computing_structure_refinement 'SHELXL-97 (Sheldrick, 1997)'
_computing_structure_solution 'SHELXS-97 (Sheldrick, 1990)'
_diffrn_ambient_temperature 99.98(18)
_diffrn_detector_area_resol_mean 10.3503
_diffrn_measured_fraction_theta_full 0.956
_diffrn_measured_fraction_theta_max 0.956
_diffrn_measurement_device_type 'SuperNova, Dual, Cu at zero, Atlas'
_diffrn_measurement_method '\w scans'
_diffrn_radiation_monochromator graphite
_diffrn_radiation_source 'fine-focus sealed tube'
_diffrn_radiation_type CuK\a
_diffrn_radiation_wavelength 1.54184
_diffrn_reflns_av_R_equivalents 0.0251
_diffrn_reflns_av_unetI/netI 0.0377
_diffrn_reflns_limit_h_max 6
_diffrn_reflns_limit_h_min -10
_diffrn_reflns_limit_k_max 11
_diffrn_reflns_limit_k_min -11
_diffrn_reflns_limit_l_max 9
_diffrn_reflns_limit_l_min -11
_diffrn_reflns_number 4490
_diffrn_reflns_theta_full 74.79
_diffrn_reflns_theta_max 74.79
_diffrn_reflns_theta_min 4.84
_diffrn_standards_number 4525
_exptl_absorpt_coefficient_mu 2.569
_exptl_absorpt_correction_T_max 1.00000
_exptl_absorpt_correction_T_min 0.76065
_exptl_absorpt_correction_type multi-scan
_exptl_absorpt_process_details
;
CrysAlisPro, Agilent Technologies,
Version 1.171.37.34 (release 22-05-2014 CrysAlis171 .NET)
(compiled May 22 2014,16:03:01)
Empirical absorption correction using spherical harmonics,
 implemented in SCALE3 ABSPACK scaling algorithm.
;
_exptl_crystal_colour yellow
_exptl_crystal_density_diffrn 1.468
_exptl_crystal_density_method 'not measured'
_exptl_crystal_description needle
_exptl_crystal_F_000 316
_exptl_crystal_size_max 0.1
_exptl_crystal_size_mid 0.05
_exptl_crystal_size_min 0.05
_refine_diff_density_max 0.374
_refine_diff_density_min -0.263
_refine_diff_density_rms 0.060
_refine_ls_extinction_method none
_refine_ls_goodness_of_fit_ref 1.045
_refine_ls_hydrogen_treatment mixed
_refine_ls_matrix_type full
_refine_ls_number_parameters 198
_refine_ls_number_reflns 2721
_refine_ls_number_restraints 0
_refine_ls_restrained_S_all 1.045
_refine_ls_R_factor_all 0.0506
_refine_ls_R_factor_gt 0.0418
_refine_ls_shift/su_max 0.030
_refine_ls_shift/su_mean 0.001
_refine_ls_structure_factor_coef Fsqd
_refine_ls_weighting_details 'calc w=1/[\s^2^(Fo^2^)+(0.0625P)^2^+0.1457P] where P=(Fo^2^+2Fc^2^)/3'
_refine_ls_weighting_scheme calc
_refine_ls_wR_factor_gt 0.1086
_refine_ls_wR_factor_ref 0.1160
_reflns_number_gt 2305
_reflns_number_total 2721
_reflns_threshold_expression >2sigma(I)
_cod_data_source_file c5dt01791b2.cif
_cod_data_source_block zj001
_cod_depositor_comments 'Adding full bibliography for 7035462--7035464.cif.'
_cod_original_cell_volume 689.42(8)
_cod_original_sg_symbol_H-M P-1
_cod_database_code 7035464

loop_
_symmetry_equiv_pos_as_xyz
'x, y, z'
'-x, -y, -z'

loop_
_atom_site_label
_atom_site_type_symbol
_atom_site_fract_x
_atom_site_fract_y
_atom_site_fract_z
_atom_site_U_iso_or_equiv
_atom_site_adp_type
_atom_site_occupancy
_atom_site_symmetry_multiplicity
_atom_site_calc_flag
_atom_site_refinement_flags
Cl1 Cl 0.78773(6) 0.58122(6) 0.83184(5) 0.03359(16) Uani 1 1 d .
O19 O 0.18466(18) -0.05212(16) 0.23362(14) 0.0300(3) Uani 1 1 d .
H19 H 0.1334 -0.1245 0.1871 0.045 Uiso 1 1 calc R
O18 O 0.11346(18) -0.17734(16) 0.42481(15) 0.0318(3) Uani 1 1 d .
O1W O 0.9294(2) 0.28715(16) 0.92974(16) 0.0358(4) Uani 1 1 d G
H1WA H 1.0108 0.3114 0.9932 0.054 Uiso 1 1 d G
H1WB H 0.8877 0.3657 0.9021 0.054 Uiso 1 1 d G
N1 N 0.71262(19) 0.45770(18) 0.50848(18) 0.0237(3) Uani 1 1 d .
H1 H 0.705(3) 0.453(3) 0.599(3) 0.041(7) Uiso 1 1 d .
N16 N 0.5166(2) 0.26676(18) 0.62795(17) 0.0251(3) Uani 1 1 d .
C17 C 0.1859(2) -0.0714(2) 0.3748(2) 0.0250(4) Uani 1 1 d .
C9 C 0.2919(2) 0.0497(2) 0.46762(19) 0.0226(4) Uani 1 1 d .
C6 C 0.6137(2) 0.3603(2) 0.4160(2) 0.0233(4) Uani 1 1 d .
C7 C 0.5019(2) 0.2540(2) 0.48386(19) 0.0228(4) Uani 1 1 d .
C8 C 0.3921(2) 0.1476(2) 0.39923(19) 0.0229(4) Uani 1 1 d .
H8 H 0.3869 0.1430 0.2979 0.027 Uiso 1 1 calc R
C15 C 0.4171(2) 0.1738(2) 0.6979(2) 0.0245(4) Uani 1 1 d .
C10 C 0.3004(2) 0.0625(2) 0.6232(2) 0.0235(4) Uani 1 1 d .
C5 C 0.6227(2) 0.3672(2) 0.2674(2) 0.0274(4) Uani 1 1 d .
H5 H 0.5545 0.3027 0.2009 0.033 Uiso 1 1 calc R
C2 C 0.8208(2) 0.5603(2) 0.4641(2) 0.0267(4) Uani 1 1 d .
H2 H 0.8859 0.6257 0.5322 0.032 Uiso 1 1 calc R
C11 C 0.2004(2) -0.0255(2) 0.7080(2) 0.0280(4) Uani 1 1 d .
H11 H 0.1233 -0.0989 0.6621 0.034 Uiso 1 1 calc R
C14 C 0.4329(3) 0.1939(2) 0.8527(2) 0.0330(5) Uani 1 1 d .
H14 H 0.5105 0.2653 0.9013 0.040 Uiso 1 1 calc R
C3 C 0.8351(2) 0.5683(2) 0.3178(2) 0.0292(4) Uani 1 1 d .
H3 H 0.9109 0.6376 0.2859 0.035 Uiso 1 1 calc R
C4 C 0.7345(3) 0.4713(2) 0.2188(2) 0.0308(4) Uani 1 1 d .
H4 H 0.7418 0.4760 0.1193 0.037 Uiso 1 1 calc R
C12 C 0.2175(3) -0.0023(2) 0.8575(2) 0.0344(5) Uani 1 1 d .
H12 H 0.1513 -0.0603 0.9117 0.041 Uiso 1 1 calc R
C13 C 0.3336(3) 0.1077(3) 0.9297(2) 0.0380(5) Uani 1 1 d .
H13 H 0.3428 0.1219 1.0308 0.046 Uiso 1 1 calc R

loop_
_atom_site_aniso_label
_atom_site_aniso_U_11
_atom_site_aniso_U_22
_atom_site_aniso_U_33
_atom_site_aniso_U_23
_atom_site_aniso_U_13
_atom_site_aniso_U_12
Cl1 0.0407(3) 0.0353(3) 0.0207(2) -0.00438(18) -0.00426(18) -0.0038(2)
O19 0.0355(7) 0.0308(7) 0.0191(7) 0.0000(5) -0.0003(5) -0.0155(6)
O18 0.0359(8) 0.0304(7) 0.0251(7) 0.0037(6) 0.0015(6) -0.0146(6)
O1W 0.0461(9) 0.0296(7) 0.0251(7) -0.0008(6) -0.0070(6) -0.0133(6)
N1 0.0261(8) 0.0248(8) 0.0180(8) 0.0002(6) 0.0014(6) -0.0067(6)
N16 0.0295(8) 0.0252(8) 0.0187(7) 0.0002(6) 0.0032(6) -0.0061(6)
C17 0.0257(9) 0.0265(9) 0.0214(9) 0.0026(7) 0.0025(7) -0.0044(7)
C9 0.0242(8) 0.0233(9) 0.0193(9) 0.0018(7) 0.0030(7) -0.0036(7)
C6 0.0258(9) 0.0227(9) 0.0199(9) 0.0002(7) 0.0038(7) -0.0061(7)
C7 0.0254(9) 0.0233(8) 0.0183(8) 0.0015(7) 0.0036(7) -0.0055(7)
C8 0.0260(9) 0.0262(9) 0.0148(8) 0.0019(7) 0.0021(7) -0.0049(7)
C15 0.0294(9) 0.0253(9) 0.0181(9) 0.0017(7) 0.0049(7) -0.0041(7)
C10 0.0256(9) 0.0239(9) 0.0206(9) 0.0028(7) 0.0048(7) -0.0022(7)
C5 0.0305(10) 0.0286(10) 0.0200(9) -0.0023(7) 0.0023(7) -0.0101(8)
C2 0.0253(9) 0.0243(9) 0.0276(10) -0.0017(7) 0.0004(7) -0.0071(7)
C11 0.0316(10) 0.0277(9) 0.0239(9) 0.0019(7) 0.0072(8) -0.0061(8)
C14 0.0406(11) 0.0345(11) 0.0206(9) 0.0002(8) 0.0034(8) -0.0113(9)
C3 0.0277(9) 0.0286(10) 0.0302(10) 0.0039(8) 0.0084(8) -0.0094(8)
C4 0.0366(11) 0.0335(10) 0.0210(9) 0.0015(8) 0.0078(8) -0.0081(8)
C12 0.0435(12) 0.0358(11) 0.0241(10) 0.0058(8) 0.0123(9) -0.0073(9)
C13 0.0514(13) 0.0437(12) 0.0172(9) 0.0033(8) 0.0079(9) -0.0092(10)

loop_
_atom_type_symbol
_atom_type_description
_atom_type_scat_dispersion_real
_atom_type_scat_dispersion_imag
_atom_type_scat_source
C C 0.0181 0.0091 'International Tables Vol C Tables 4.2.6.8 and 6.1.1.4'
H H 0.0000 0.0000 'International Tables Vol C Tables 4.2.6.8 and 6.1.1.4'
Cl Cl 0.3639 0.7018 'International Tables Vol C Tables 4.2.6.8 and 6.1.1.4'
N N 0.0311 0.0180 'International Tables Vol C Tables 4.2.6.8 and 6.1.1.4'
O O 0.0492 0.0322 'International Tables Vol C Tables 4.2.6.8 and 6.1.1.4'

loop_
_geom_angle_atom_site_label_1
_geom_angle_atom_site_label_2
_geom_angle_atom_site_label_3
_geom_angle
C17 O19 H19 109.5
H1WA O1W H1WB 109.5
C2 N1 C6 123.34(17)
C2 N1 H1 119.4(19)
C6 N1 H1 117.3(19)
C7 N16 C15 118.03(16)
O18 C17 O19 123.90(17)
O18 C17 C9 123.57(17)
O19 C17 C9 112.50(15)
C8 C9 C10 118.68(17)
C8 C9 C17 118.11(16)
C10 C9 C17 123.10(16)
N1 C6 C5 118.40(16)
N1 C6 C7 116.22(16)
C5 C6 C7 125.38(17)
N16 C7 C8 123.63(16)
N16 C7 C6 114.65(16)
C8 C7 C6 121.70(16)
C9 C8 C7 119.55(16)
C9 C8 H8 120.2
C7 C8 H8 120.2
N16 C15 C14 116.47(17)
N16 C15 C10 123.15(16)
C14 C15 C10 120.37(17)
C11 C10 C15 118.00(17)
C11 C10 C9 125.09(17)
C15 C10 C9 116.91(16)
C4 C5 C6 119.42(18)
C4 C5 H5 120.3
C6 C5 H5 120.3
N1 C2 C3 119.78(17)
N1 C2 H2 120.1
C3 C2 H2 120.1
C12 C11 C10 120.28(19)
C12 C11 H11 119.9
C10 C11 H11 119.9
C13 C14 C15 119.67(19)
C13 C14 H14 120.2
C15 C14 H14 120.2
C2 C3 C4 118.78(17)
C2 C3 H3 120.6
C4 C3 H3 120.6
C3 C4 C5 120.27(18)
C3 C4 H4 119.9
C5 C4 H4 119.9
C11 C12 C13 121.05(19)
C11 C12 H12 119.5
C13 C12 H12 119.5
C14 C13 C12 120.62(19)
C14 C13 H13 119.7
C12 C13 H13 119.7

loop_
_geom_bond_atom_site_label_1
_geom_bond_atom_site_label_2
_geom_bond_distance
O19 C17 1.319(2)
O19 H19 0.8200
O18 C17 1.215(2)
O1W H1WA 0.8500
O1W H1WB 0.8499
N1 C2 1.344(3)
N1 C6 1.348(2)
N1 H1 0.85(3)
N16 C7 1.320(2)
N16 C15 1.362(2)
C17 C9 1.506(3)
C9 C8 1.383(2)
C9 C10 1.429(3)
C6 C5 1.387(3)
C6 C7 1.486(2)
C7 C8 1.405(3)
C8 H8 0.9300
C15 C14 1.422(3)
C15 C10 1.426(3)
C10 C11 1.424(3)
C5 C4 1.389(3)
C5 H5 0.9300
C2 C3 1.375(3)
C2 H2 0.9300
C11 C12 1.376(3)
C11 H11 0.9300
C14 C13 1.367(3)
C14 H14 0.9300
C3 C4 1.386(3)
C3 H3 0.9300
C4 H4 0.9300
C12 C13 1.408(3)
C12 H12 0.9300
C13 H13 0.9300

loop_
_geom_hbond_atom_site_label_D
_geom_hbond_atom_site_label_H
_geom_hbond_atom_site_label_A
_geom_hbond_distance_DH
_geom_hbond_distance_HA
_geom_hbond_distance_DA
_geom_hbond_angle_DHA
_geom_hbond_site_symmetry_A
O19 H19 O1W 0.82 1.78 2.5818(19) 165.2 2_656
O1W H1WA Cl1 0.85 2.30 3.1445(15) 169.5 2_767
O1W H1WB Cl1 0.85 2.26 3.1141(17) 177.4 .
N1 H1 Cl1 0.85(3) 2.39(3) 3.1146(17) 143(2) .
